data_4507354
loop_
_publ_author_name
'Zhang, Yu'
'Guo, Beibei'
'Li, Li'
'Liu, Shaofeng'
'Li, Gang'

_publ_section_title
;
 Construction and Properties of Six Metal--Organic Frameworks Based on the
 Newly Designed 2-(p-Bromophenyl)-Imidazole Dicarboxylate Ligand
;
_journal_issue 1
_journal_name_full 'Crystal Growth &amp; Design'
_journal_page_first 367
_journal_paper_doi 10.1021/cg301570p
_journal_volume 13
_journal_year 2013
_chemical_formula_sum 'C32 H16 Br2 Cd2 N6 O12'
_chemical_formula_weight 1061.13
_chemical_name_systematic
; 
 ? 
;
_space_group_IT_number 88
_symmetry_cell_setting tetragonal
_symmetry_space_group_name_Hall '-I 4ad'
_symmetry_space_group_name_H-M 'I 41/a :2'
_atom_sites_solution_hydrogens geom
_atom_sites_solution_primary direct
_atom_sites_solution_secondary difmap
_audit_creation_method SHELXL-97
_cell_angle_alpha 90.00
_cell_angle_beta 90.00
_cell_angle_gamma 90.00
_cell_formula_units_Z 8
_cell_length_a 21.9976(6)
_cell_length_b 21.9976(6)
_cell_length_c 16.5598(9)
_cell_measurement_temperature 296(2)
_cell_volume 8013.2(5)
_computing_structure_refinement 'SHELXL-97 (Sheldrick, 1997)'
_computing_structure_solution 'SHELXS-97 (Sheldrick, 1990)'
_diffrn_ambient_temperature 296(2)
_diffrn_measured_fraction_theta_full 1.000
_diffrn_measured_fraction_theta_max 1.000
_diffrn_radiation_monochromator graphite
_diffrn_radiation_source 'fine-focus sealed tube'
_diffrn_radiation_type MoK\a
_diffrn_radiation_wavelength 0.71073
_diffrn_reflns_av_R_equivalents 0.0672
_diffrn_reflns_av_sigmaI/netI 0.0428
_diffrn_reflns_limit_h_max 26
_diffrn_reflns_limit_h_min -20
_diffrn_reflns_limit_k_max 23
_diffrn_reflns_limit_k_min -26
_diffrn_reflns_limit_l_max 20
_diffrn_reflns_limit_l_min -19
_diffrn_reflns_number 20976
_diffrn_reflns_theta_full 25.50
_diffrn_reflns_theta_max 25.50
_diffrn_reflns_theta_min 1.54
_exptl_absorpt_coefficient_mu 3.119
_exptl_absorpt_correction_T_max 0.5743
_exptl_absorpt_correction_T_min 0.5743
_exptl_absorpt_correction_type multi-scan
_exptl_crystal_density_diffrn 1.759
_exptl_crystal_density_method 'not measured'
_exptl_crystal_F_000 4096
_exptl_crystal_size_max 0.20
_exptl_crystal_size_mid 0.20
_exptl_crystal_size_min 0.20
_refine_diff_density_max 1.108
_refine_diff_density_min -0.999
_refine_diff_density_rms 0.092
_refine_ls_extinction_method none
_refine_ls_goodness_of_fit_ref 1.034
_refine_ls_hydrogen_treatment constr
_refine_ls_matrix_type full
_refine_ls_number_parameters 234
_refine_ls_number_reflns 3739
_refine_ls_number_restraints 0
_refine_ls_restrained_S_all 1.034
_refine_ls_R_factor_all 0.0470
_refine_ls_R_factor_gt 0.0338
_refine_ls_shift/su_max 0.001
_refine_ls_shift/su_mean 0.000
_refine_ls_structure_factor_coef Fsqd
_refine_ls_weighting_details 'calc w=1/[\s^2^(Fo^2^)+(0.0549P)^2^+2.0424P] where P=(Fo^2^+2Fc^2^)/3'
_refine_ls_weighting_scheme calc
_refine_ls_wR_factor_gt 0.0911
_refine_ls_wR_factor_ref 0.0940
_reflns_number_gt 2934
_reflns_number_total 3739
_reflns_threshold_expression >2sigma(I)
_cod_data_source_file cg301570p_si_007.cif
_cod_data_source_block i
_cod_depositor_comments
;
The following automatic conversions were performed:

'_exptl_absorpt_correction_type' value 'Multi-scan' changed to
'multi-scan' according to
/home/saulius/struct/CIF-dictionaries/cif_core.dic dictionary named
'cif_core.dic' version 2.4.2 from 2011-04-26.

Automatic conversion script
Id: cif_fix_values 1891 2012-01-12 08:04:46Z andrius 
;
_cod_original_sg_symbol_H-M I4(1)/a
_cod_database_code 4507354

loop_
_symmetry_equiv_pos_as_xyz
'x, y, z'
'-x+1/2, -y, z+1/2'
'-y+3/4, x+1/4, z+1/4'
'y+3/4, -x+3/4, z+3/4'
'x+1/2, y+1/2, z+1/2'
'-x+1, -y+1/2, z+1'
'-y+5/4, x+3/4, z+3/4'
'y+5/4, -x+5/4, z+5/4'
'-x, -y, -z'
'x-1/2, y, -z-1/2'
'y-3/4, -x-1/4, -z-1/4'
'-y-3/4, x-3/4, -z-3/4'
'-x+1/2, -y+1/2, -z+1/2'
'x, y+1/2, -z'
'y-1/4, -x+1/4, -z+1/4'
'-y-1/4, x-1/4, -z-1/4'

loop_
_atom_site_label
_atom_site_type_symbol
_atom_site_fract_x
_atom_site_fract_y
_atom_site_fract_z
_atom_site_U_iso_or_equiv
_atom_site_adp_type
_atom_site_occupancy
_atom_site_symmetry_multiplicity
_atom_site_calc_flag
_atom_site_refinement_flags
Cd1 Cd 0.261556(11) 0.830261(11) 0.798030(15) 0.02430(11) Uani 1 1 d .
Br1 Br 0.32009(5) 1.13688(5) 0.94874(7) 0.1686(6) Uani 1 1 d .
N1 N 0.31238(14) 0.88367(13) 0.70170(17) 0.0267(7) Uani 1 1 d .
N2 N 0.36335(13) 0.94510(13) 0.61723(17) 0.0242(7) Uani 1 1 d .
N3 N 0.35131(14) 0.80830(15) 0.8670(2) 0.0358(8) Uani 1 1 d .
O1 O 0.39654(14) 0.92581(13) 0.45820(16) 0.0435(7) Uani 1 1 d .
O2 O 0.35472(16) 0.83398(14) 0.45596(17) 0.0524(9) Uani 1 1 d .
O3 O 0.30342(15) 0.76465(13) 0.55266(17) 0.0491(8) Uani 1 1 d .
O4 O 0.27952(12) 0.76403(11) 0.68305(16) 0.0332(6) Uani 1 1 d .
C1 C 0.30047(17) 0.78991(17) 0.6206(2) 0.0303(9) Uani 1 1 d .
C2 C 0.32124(16) 0.85289(16) 0.6303(2) 0.0264(8) Uani 1 1 d .
C3 C 0.35223(16) 0.89097(16) 0.5781(2) 0.0262(8) Uani 1 1 d .
C4 C 0.36962(18) 0.88392(17) 0.4930(2) 0.0329(9) Uani 1 1 d .
C5 C 0.33828(17) 0.93846(16) 0.6907(2) 0.0260(8) Uani 1 1 d .
C6 C 0.33521(19) 0.98745(17) 0.7522(2) 0.0332(9) Uani 1 1 d .
C7 C 0.3866(2) 1.0179(2) 0.7766(3) 0.0498(12) Uani 1 1 d .
H7A H 0.4242 1.0084 0.7541 0.060 Uiso 1 1 calc R
C8 C 0.3821(3) 1.0630(3) 0.8352(4) 0.0781(19) Uani 1 1 d .
H8A H 0.4166 1.0837 0.8525 0.094 Uiso 1 1 calc R
C9 C 0.3265(3) 1.0765(3) 0.8670(4) 0.0770(18) Uani 1 1 d .
C10 C 0.2746(3) 1.0476(2) 0.8430(3) 0.0649(15) Uani 1 1 d .
H10A H 0.2371 1.0581 0.8647 0.078 Uiso 1 1 calc R
C11 C 0.2792(2) 1.0024(2) 0.7856(3) 0.0442(11) Uani 1 1 d .
H11A H 0.2445 0.9817 0.7691 0.053 Uiso 1 1 calc R
C12 C 0.4007(2) 0.8432(2) 0.8559(3) 0.0525(13) Uani 1 1 d .
H12A H 0.3952 0.8833 0.8396 0.063 Uiso 1 1 calc R
C13 C 0.45892(19) 0.8226(2) 0.8675(3) 0.0499(12) Uani 1 1 d .
H13A H 0.4917 0.8486 0.8594 0.060 Uiso 1 1 calc R
C14 C 0.46895(17) 0.76279(19) 0.8913(2) 0.0350(9) Uani 1 1 d .
C15 C 0.41815(18) 0.72838(19) 0.9081(3) 0.0385(10) Uani 1 1 d .
H15A H 0.4223 0.6892 0.9284 0.046 Uiso 1 1 calc R
C16 C 0.36056(17) 0.75268(18) 0.8946(2) 0.0350(9) Uani 1 1 d .
H16A H 0.3269 0.7285 0.9055 0.042 Uiso 1 1 calc R
O6 O 0.4574(10) 0.749(3) 0.648(2) 0.60(2) Uiso 1 1 d .
O7 O 0.506(3) 0.968(3) 0.983(4) 1.00(4) Uiso 1 1 d .

loop_
_atom_site_aniso_label
_atom_site_aniso_U_11
_atom_site_aniso_U_22
_atom_site_aniso_U_33
_atom_site_aniso_U_23
_atom_site_aniso_U_13
_atom_site_aniso_U_12
Cd1 0.02185(16) 0.02221(16) 0.02883(17) 0.00093(11) 0.00740(11) 0.00095(10)
Br1 0.1498(9) 0.1792(10) 0.1767(10) -0.1520(9) 0.0115(7) -0.0070(7)
N1 0.0315(17) 0.0221(16) 0.0263(17) 0.0004(13) 0.0087(13) -0.0033(13)
N2 0.0267(16) 0.0223(16) 0.0235(16) 0.0019(12) 0.0038(13) -0.0032(12)
N3 0.0246(18) 0.0360(19) 0.047(2) 0.0046(16) -0.0005(15) 0.0014(14)
O1 0.063(2) 0.0351(17) 0.0321(16) 0.0022(13) 0.0164(14) -0.0108(14)
O2 0.082(3) 0.0385(18) 0.0366(17) -0.0134(14) 0.0215(16) -0.0207(16)
O3 0.075(2) 0.0308(16) 0.0413(18) -0.0098(13) 0.0157(16) -0.0189(15)
O4 0.0368(16) 0.0231(14) 0.0398(16) 0.0012(12) 0.0146(13) -0.0060(11)
C1 0.030(2) 0.026(2) 0.035(2) 0.0007(17) 0.0098(17) -0.0039(16)
C2 0.0236(19) 0.0243(19) 0.031(2) 0.0001(15) 0.0039(16) -0.0031(15)
C3 0.030(2) 0.0204(18) 0.028(2) 0.0009(15) 0.0056(16) -0.0029(15)
C4 0.038(2) 0.030(2) 0.031(2) 0.0002(17) 0.0081(17) -0.0055(17)
C5 0.028(2) 0.0229(19) 0.027(2) -0.0011(15) 0.0032(15) -0.0015(14)
C6 0.047(3) 0.024(2) 0.029(2) -0.0009(16) 0.0064(18) -0.0013(17)
C7 0.045(3) 0.050(3) 0.054(3) -0.020(2) 0.006(2) -0.007(2)
C8 0.071(4) 0.079(4) 0.084(4) -0.043(3) -0.004(3) -0.020(3)
C9 0.093(5) 0.067(4) 0.070(4) -0.050(3) 0.004(3) -0.001(3)
C10 0.071(4) 0.065(4) 0.058(3) -0.023(3) 0.022(3) 0.001(3)
C11 0.046(3) 0.037(2) 0.049(3) -0.009(2) 0.009(2) -0.004(2)
C12 0.036(3) 0.040(3) 0.081(4) 0.019(2) -0.003(2) 0.000(2)
C13 0.024(2) 0.046(3) 0.080(4) 0.014(2) 0.001(2) -0.0072(19)
C14 0.027(2) 0.042(2) 0.036(2) 0.0002(18) -0.0019(17) 0.0044(17)
C15 0.029(2) 0.033(2) 0.053(3) 0.007(2) 0.0025(19) 0.0030(17)
C16 0.023(2) 0.039(2) 0.043(2) 0.0027(19) 0.0054(17) 0.0004(17)

loop_
_atom_type_symbol
_atom_type_description
_atom_type_scat_dispersion_real
_atom_type_scat_dispersion_imag
_atom_type_scat_source
C C 0.0033 0.0016 'International Tables Vol C Tables 4.2.6.8 and 6.1.1.4'
H H 0.0000 0.0000 'International Tables Vol C Tables 4.2.6.8 and 6.1.1.4'
N N 0.0061 0.0033 'International Tables Vol C Tables 4.2.6.8 and 6.1.1.4'
O O 0.0106 0.0060 'International Tables Vol C Tables 4.2.6.8 and 6.1.1.4'
Br Br -0.2901 2.4595 'International Tables Vol C Tables 4.2.6.8 and 6.1.1.4'
Cd Cd -0.8075 1.2024 'International Tables Vol C Tables 4.2.6.8 and 6.1.1.4'

loop_
_geom_angle_atom_site_label_1
_geom_angle_atom_site_label_2
_geom_angle_atom_site_label_3
_geom_angle
_geom_angle_site_symmetry_1
_geom_angle_site_symmetry_3
N2 Cd1 N1 113.24(11) 8_354 .
N2 Cd1 O4 100.08(10) 8_354 13_566
N1 Cd1 O4 139.43(10) . 13_566
N2 Cd1 N3 114.70(11) 8_354 .
N1 Cd1 N3 91.98(11) . .
O4 Cd1 N3 94.57(11) 13_566 .
N2 Cd1 O4 147.29(10) 8_354 .
N1 Cd1 O4 71.35(9) . .
O4 Cd1 O4 68.12(10) 13_566 .
N3 Cd1 O4 97.01(11) . .
N2 Cd1 O1 72.10(10) 8_354 8_354
N1 Cd1 O1 81.10(11) . 8_354
O4 Cd1 O1 88.16(10) 13_566 8_354
N3 Cd1 O1 171.98(10) . 8_354
O4 Cd1 O1 76.99(9) . 8_354
C5 N1 C2 105.3(3) . .
C5 N1 Cd1 140.0(2) . .
C2 N1 Cd1 114.7(2) . .
C5 N2 C3 105.0(3) . .
C5 N2 Cd1 139.8(2) . 7_554
C3 N2 Cd1 115.0(2) . 7_554
C16 N3 C12 116.9(3) . .
C16 N3 Cd1 119.4(3) . .
C12 N3 Cd1 120.0(3) . .
C4 O1 Cd1 112.9(2) . 7_554
C1 O4 Cd1 131.6(2) . 13_566
C1 O4 Cd1 115.4(2) . .
Cd1 O4 Cd1 111.88(10) 13_566 .
O3 C1 O4 123.4(3) . .
O3 C1 C2 119.9(3) . .
O4 C1 C2 116.6(3) . .
N1 C2 C3 108.0(3) . .
N1 C2 C1 120.9(3) . .
C3 C2 C1 131.1(3) . .
N2 C3 C2 108.5(3) . .
N2 C3 C4 119.7(3) . .
C2 C3 C4 131.6(3) . .
O1 C4 O2 122.0(3) . .
O1 C4 C3 119.5(3) . .
O2 C4 C3 118.4(3) . .
N2 C5 N1 113.2(3) . .
N2 C5 C6 124.1(3) . .
N1 C5 C6 122.6(3) . .
C7 C6 C11 119.7(4) . .
C7 C6 C5 121.2(4) . .
C11 C6 C5 119.0(4) . .
C6 C7 C8 119.6(5) . .
C6 C7 H7A 120.2 . .
C8 C7 H7A 120.2 . .
C9 C8 C7 119.2(5) . .
C9 C8 H8A 120.4 . .
C7 C8 H8A 120.4 . .
C10 C9 C8 122.4(5) . .
C10 C9 Br1 118.0(4) . .
C8 C9 Br1 119.5(4) . .
C9 C10 C11 118.4(5) . .
C9 C10 H10A 120.8 . .
C11 C10 H10A 120.8 . .
C10 C11 C6 120.7(4) . .
C10 C11 H11A 119.7 . .
C6 C11 H11A 119.7 . .
N3 C12 C13 123.2(4) . .
N3 C12 H12A 118.4 . .
C13 C12 H12A 118.4 . .
C12 C13 C14 120.0(4) . .
C12 C13 H13A 120.0 . .
C14 C13 H13A 120.0 . .
C15 C14 C13 116.6(4) . .
C15 C14 C14 122.7(5) . 6_564
C13 C14 C14 120.4(4) . 6_564
C14 C15 C16 119.6(4) . .
C14 C15 H15A 120.2 . .
C16 C15 H15A 120.2 . .
N3 C16 C15 123.4(4) . .
N3 C16 H16A 118.3 . .
C15 C16 H16A 118.3 . .
O6 O6 O6 76(2) 15_566 12_767

loop_
_geom_bond_atom_site_label_1
_geom_bond_atom_site_label_2
_geom_bond_distance
_geom_bond_site_symmetry_2
Cd1 N2 2.233(3) 8_354
Cd1 N1 2.275(3) .
Cd1 O4 2.284(2) 13_566
Cd1 N3 2.332(3) .
Cd1 O4 2.430(3) .
Cd1 O1 2.456(3) 8_354
Br1 C9 1.902(5) .
N1 C5 1.345(4) .
N1 C2 1.377(4) .
N2 C5 1.344(4) .
N2 C3 1.377(4) .
N2 Cd1 2.233(3) 7_554
N3 C16 1.322(5) .
N3 C12 1.343(5) .
O1 C4 1.237(4) .
O1 Cd1 2.456(3) 7_554
O2 C4 1.300(5) .
O3 C1 1.257(5) .
O4 C1 1.267(4) .
O4 Cd1 2.284(2) 13_566
C1 C2 1.468(5) .
C2 C3 1.383(5) .
C3 C4 1.469(5) .
C5 C6 1.484(5) .
C6 C7 1.375(6) .
C6 C11 1.391(6) .
C7 C8 1.391(7) .
C7 H7A 0.9300 .
C8 C9 1.364(8) .
C8 H8A 0.9300 .
C9 C10 1.367(8) .
C10 C11 1.378(6) .
C10 H10A 0.9300 .
C11 H11A 0.9300 .
C12 C13 1.371(6) .
C12 H12A 0.9300 .
C13 C14 1.392(6) .
C13 H13A 0.9300 .
C14 C15 1.378(5) .
C14 C14 1.477(7) 6_564
C15 C16 1.393(5) .
C15 H15A 0.9300 .
C16 H16A 0.9300 .
O6 O6 1.52(5) 15_566
O6 O6 1.52(5) 12_767
O7 O7 1.53(11) 9_677

loop_
_geom_torsion_atom_site_label_1
_geom_torsion_atom_site_label_2
_geom_torsion_atom_site_label_3
_geom_torsion_atom_site_label_4
_geom_torsion
_geom_torsion_site_symmetry_1
_geom_torsion_site_symmetry_4
N2 Cd1 N1 C5 40.0(4) 8_354 .
O4 Cd1 N1 C5 -177.4(3) 13_566 .
N3 Cd1 N1 C5 -78.0(4) . .
O4 Cd1 N1 C5 -174.8(4) . .
O1 Cd1 N1 C5 106.0(4) 8_354 .
N2 Cd1 N1 C2 -140.2(2) 8_354 .
O4 Cd1 N1 C2 2.4(3) 13_566 .
N3 Cd1 N1 C2 101.7(3) . .
O4 Cd1 N1 C2 5.0(2) . .
O1 Cd1 N1 C2 -74.2(2) 8_354 .
N2 Cd1 N3 C16 107.1(3) 8_354 .
N1 Cd1 N3 C16 -136.2(3) . .
O4 Cd1 N3 C16 3.8(3) 13_566 .
O4 Cd1 N3 C16 -64.7(3) . .
O1 Cd1 N3 C16 -105.9(8) 8_354 .
N2 Cd1 N3 C12 -95.4(4) 8_354 .
N1 Cd1 N3 C12 21.4(4) . .
O4 Cd1 N3 C12 161.3(3) 13_566 .
O4 Cd1 N3 C12 92.8(4) . .
O1 Cd1 N3 C12 51.7(10) 8_354 .
N2 Cd1 O4 C1 95.4(3) 8_354 .
N1 Cd1 O4 C1 -8.8(3) . .
O4 Cd1 O4 C1 169.4(3) 13_566 .
N3 Cd1 O4 C1 -98.5(3) . .
O1 Cd1 O4 C1 76.1(3) 8_354 .
N2 Cd1 O4 Cd1 -74.0(2) 8_354 13_566
N1 Cd1 O4 Cd1 -178.15(15) . 13_566
O4 Cd1 O4 Cd1 0.0 13_566 13_566
N3 Cd1 O4 Cd1 92.13(13) . 13_566
O1 Cd1 O4 Cd1 -93.29(13) 8_354 13_566
Cd1 O4 C1 O3 -1.8(6) 13_566 .
Cd1 O4 C1 O3 -168.5(3) . .
Cd1 O4 C1 C2 177.5(2) 13_566 .
Cd1 O4 C1 C2 10.7(4) . .
C5 N1 C2 C3 -0.4(4) . .
Cd1 N1 C2 C3 179.8(2) . .
C5 N1 C2 C1 178.0(3) . .
Cd1 N1 C2 C1 -1.8(4) . .
O3 C1 C2 N1 172.8(4) . .
O4 C1 C2 N1 -6.4(5) . .
O3 C1 C2 C3 -9.2(6) . .
O4 C1 C2 C3 171.6(4) . .
C5 N2 C3 C2 -0.8(4) . .
Cd1 N2 C3 C2 175.3(2) 7_554 .
C5 N2 C3 C4 175.4(3) . .
Cd1 N2 C3 C4 -8.5(4) 7_554 .
N1 C2 C3 N2 0.7(4) . .
C1 C2 C3 N2 -177.4(4) . .
N1 C2 C3 C4 -174.8(4) . .
C1 C2 C3 C4 7.0(7) . .
Cd1 O1 C4 O2 -178.4(3) 7_554 .
Cd1 O1 C4 C3 3.4(5) 7_554 .
N2 C3 C4 O1 3.2(6) . .
C2 C3 C4 O1 178.3(4) . .
N2 C3 C4 O2 -175.2(4) . .
C2 C3 C4 O2 0.0(7) . .
C3 N2 C5 N1 0.6(4) . .
Cd1 N2 C5 N1 -174.0(3) 7_554 .
C3 N2 C5 C6 -175.3(4) . .
Cd1 N2 C5 C6 10.1(6) 7_554 .
C2 N1 C5 N2 -0.1(4) . .
Cd1 N1 C5 N2 179.7(3) . .
C2 N1 C5 C6 175.9(3) . .
Cd1 N1 C5 C6 -4.3(6) . .
N2 C5 C6 C7 -54.2(6) . .
N1 C5 C6 C7 130.2(4) . .
N2 C5 C6 C11 126.1(4) . .
N1 C5 C6 C11 -49.4(5) . .
C11 C6 C7 C8 0.6(7) . .
C5 C6 C7 C8 -179.1(5) . .
C6 C7 C8 C9 -0.4(9) . .
C7 C8 C9 C10 -0.6(11) . .
C7 C8 C9 Br1 178.7(5) . .
C8 C9 C10 C11 1.3(10) . .
Br1 C9 C10 C11 -178.0(4) . .
C9 C10 C11 C6 -1.1(8) . .
C7 C6 C11 C10 0.2(7) . .
C5 C6 C11 C10 179.9(4) . .
C16 N3 C12 C13 3.7(7) . .
Cd1 N3 C12 C13 -154.4(4) . .
N3 C12 C13 C14 0.5(8) . .
C12 C13 C14 C15 -4.9(7) . .
C12 C13 C14 C14 170.1(4) . 6_564
C13 C14 C15 C16 5.1(6) . .
C14 C14 C15 C16 -169.8(3) 6_564 .
C12 N3 C16 C15 -3.4(6) . .
Cd1 N3 C16 C15 154.8(3) . .
C14 C15 C16 N3 -1.0(7) . .
